data_2003273
loop_
_publ_author_name
'Weber, H. P.'
'Scholz, D.'
'Schmidt, H.'
'Gstach, H.'

_publ_section_title
;(2<i>S</i>,3<i>R</i>,4<i>S</i>)-4-(1,1-Dimethylethoxycarbonylamino)-2,3-epoxy-5-phenylpentanoic
 Acid Ethyl Ester
;
_journal_issue 3
_journal_name_full 'Acta Crystallographica Section C'
_journal_page_first 477
_journal_page_last 479
_journal_paper_doi 10.1107/S0108270194010656
_journal_volume 51
_journal_year 1995
_chemical_compound_source synthetic
_chemical_formula_moiety 'C18 H25 N1 O5'
_chemical_formula_sum 'C18 H25 N O5'
_chemical_formula_weight 335.40
_space_group_IT_number 5
_symmetry_cell_setting monoclinic
_symmetry_space_group_name_Hall 'C 2y'
_symmetry_space_group_name_H-M 'C 1 2 1'
_atom_type_scat_source 'SHELX76 (Sheldrick, 1976)'
_cell_angle_alpha 90.
_cell_angle_beta 80.57(2)
_cell_angle_gamma 90.
_cell_formula_units_Z 4
_cell_length_a 27.850(7)
_cell_length_b 5.217(3)
_cell_length_c 13.463(4)
_cell_measurement_reflns_used 25
_cell_measurement_temperature 295
_cell_measurement_theta_max 45
_cell_measurement_theta_min 35
_cell_volume 1929.7(13)
_diffrn_measurement_device 'Enraf-Nonius CAD-4F'
_diffrn_measurement_method \w/2\q
_diffrn_radiation_type CuK\a
_diffrn_radiation_wavelength 1.54184
_diffrn_reflns_av_R_equivalents 0.032
_diffrn_reflns_limit_h_max 32
_diffrn_reflns_limit_h_min 0
_diffrn_reflns_limit_k_max 7
_diffrn_reflns_limit_k_min 0
_diffrn_reflns_limit_l_max 16
_diffrn_reflns_limit_l_min -16
_diffrn_reflns_number 1909
_diffrn_reflns_theta_max 72
_diffrn_standards_decay_% 2.1
_diffrn_standards_interval_time 60
_diffrn_standards_number 3
_exptl_absorpt_coefficient_mu 0.655
_exptl_absorpt_correction_T_max 1.015
_exptl_absorpt_correction_T_min 0.988
_exptl_absorpt_correction_type empirical
_exptl_crystal_colour colourless
_exptl_crystal_density_diffrn 1.15
_exptl_crystal_description needles
_exptl_crystal_size_max 0.5
_exptl_crystal_size_mid 0.2
_exptl_crystal_size_min 0.2
_refine_diff_density_max 0.364
_refine_diff_density_min -0.276
_refine_ls_extinction_method none
_refine_ls_goodness_of_fit_obs 0.538
_refine_ls_hydrogen_treatment noref
_refine_ls_number_parameters 217
_refine_ls_number_reflns 1752
_refine_ls_R_factor_obs 0.098
_refine_ls_shift/esd_max 0.32
_refine_ls_structure_factor_coef F
_refine_ls_weighting_details 'w = 1/[\s(F^2^) + 0.0007F^2^]'
_refine_ls_weighting_scheme calc
_refine_ls_wR_factor_obs 0.109
_reflns_number_observed 1752
_reflns_number_total 1876
_reflns_observed_criterion I>3\s(I)
_cod_data_source_file ka1090.cif
_cod_data_source_block ka1090a
_cod_depositor_comments
;
The following automatic conversions were performed:

'_refine_ls_weighting_scheme' value 'w = 1/[\s(F^2^) + 0.0007F^2^]'
was changed to 'calc'. New tag '_refine_ls_weighting_details' was
created. The value of the new tag was set to 'w = 1/[\s(F^2^) +
0.0007F^2^]'.

Automatic conversion script
Id: cif_fix_values 3143 2015-03-26 13:38:13Z robertas 
;
_cod_original_cell_volume 1929.7
_cod_original_sg_symbol_H-M 'C 2'
_cod_original_formula_sum 'C18 H25 N1 O5'
_cod_database_code 2003273

loop_
_symmetry_equiv_pos_as_xyz
x,y,z
-x,y,-z
1/2+x,1/2+y,z
1/2-x,1/2+y,-z

loop_
_atom_site_label
_atom_site_fract_x
_atom_site_fract_y
_atom_site_fract_z
_atom_site_U_iso_or_equiv
C(1) .1705(3) -.1218(23) .3979(5) .106(5)
O(1) .1604(3) -.037(3) .4805(5) .145(6)
C(2) .2175(3) -.0884(19) .3327(4) .093(4)
O(2) .24547(20) .1334(14) .3541(5) .104(3)
C(3) .26306(20) -.1124(4) .3740(4) .073(3)
C(4) .31081(18) -.1898(14) .3129(3) .0682(25)
N(4) .31181(15) -.1550(12) .2053(3) .0634(19)
C(5) .35166(24) -.0337(16) .3495(4) .083(3)
O(11) .14151(21) -.2720(23) .3561(5) .141(6)
C(12) .0903(5) -.283(4) .4176(12) .173(12)
C(13) .0669(7) -.400(7) .3549(18) .29(3)
C(41) .32296(16) -.3515(13) .1396(3) .0590(21)
O(41) .32470(17) -.5756(11) .1651(3) .0797(22)
O(42) .33030(14) -.2649(11) .04534(23) .0681(18)
C(43) .34400(20) -.444449 -.0377(3) .069(3)
C(44) .3019(3) -.6293(14) -.0431(5) .091(3)
C(45) .3915(3) -.5871(19) -.0270(6) .096(4)
C(46) .3515(4) -.2714(16) -.1290(5) .114(4)
C(51) .40077(22) -.1074(17) .2957(5) .089(4)
C(52) .4240(4) -.316(3) .3300(13) .146(9)
C(53) .4696(5) -.378(4) .2742(15) .171(12)
C(54) .4904(8) -.260(5) .2029(20) .242(22)
C(55) .4647(5) -.036(5) .1630(11) .171(12)
C(56) .4220(4) .029(3) .2139(9) .136(8)
H(2) .2042(3) -.1721(19) .2690(4) .054(4)
H(3) .27191(20) -.2181(14) .4376(4) .052(3)
H(4A) .31616(18) -.3923(14) .3236(3) .058(3)
H(4) .30359(15) .0309(12) .1771(3) .0543(23)
H(5A) .35024(24) -.0674(16) .4291(4) .052(3)
H(5B) .34577(24) .1673(16) .3368(4) .052(3)
H(12A) .0760(5) -.094(4) .4376(12) .104(9)
H(12B) .0893(5) -.397(4) .4849(12) .104(9)
H(13A) .0291(7) -.423(7) .3881(18) .110(11)
H(13B) .0828(7) -.586(7) .3353(18) .110(11)
H(13C) .0695(7) -.283(7) .2880(18) .110(11)
H(44A) .3121(3) -.7617(14) -.1046(5) .063(4)
H(44B) .2702(3) -.5221(4) -.0554(5) .063(4)
H(44C) .2936(3) -.7345(14) .0265(5) .063(4)
H(45A) .4008(3) -.7186(19) -.0891(6) .063(3)
H(45B) .3863(3) -.6924(19) .0429(6) .063(3)
H(45C) .4205(3) -.4498(19) -.0273(6) .063(3)
H(46A) .3619(4) -.3850(16) -.1962(5) .092(8)
H(46B) .3799(4) -.1341(16) -.1226(5) .092(8)
H(46C) .3180(4) -.1713(16) -.1335(5) .092(8)
H(52) .4080(4) -.423(3) .3957(13) .051(5)
H(53) .4875(5) -.548(4) .2957(15) .052(7)
H(54) .5271(8) -.309(5) .1684(20) .095(13)
H(55) .4804(5) .064(5) .0953(11) .079(7)
H(56) .4036(4) .196(3) .1905(9) .067(6)

loop_
_geom_angle_atom_site_label_1
_geom_angle_atom_site_label_2
_geom_angle_atom_site_label_3
_geom_angle
_geom_angle_publ_flag
C(2) C(1) O(1) 124.9(9) yes
O(11) C(1) O(1) 123.5(10) yes
O(11) C(1) C(2) 111.5(8) yes
O(2) C(2) C(1) 115.7(7) yes
C(3) C(2) C(1) 120.3(7) yes
C(3) C(2) O(2) 57.9(5) yes
C(3) O(2) C(2) 61.8(5) yes
O(2) C(3) C(2) 60.3(5) yes
C(4) C(3) C(2) 123.8(6) yes
C(4) C(3) O(2) 116.3(5) yes
N(4) C(4) C(3) 112.5(5) yes
C(5) C(4) C(3) 108.4(5) yes
C(5) C(4) N(4) 110.9(5) yes
C(41) N(4) C(4) 121.3(5) yes
C(51) C(5) C(4) 112.0(6) yes
C(12) O(11) C(1) 112.2(10) yes
C(13) C(12) O(11) 101.0(17) yes
O(41) C(41) N(4) 123.8(5) yes
O(42) C(41) N(4) 110.4(5) yes
O(42) C(41) O(41) 125.9(5) yes
C(43) O(42) C(41) 119.5(4) yes
C(44) C(43) O(42) 109.6(4) yes
C(45) C(43) O(42) 110.9(4) yes
C(45) C(43) C(44) 112.0(5) yes
C(46) C(43) O(42) 103.0(5) yes
C(46) C(43) C(44) 110.0(5) yes
C(46) C(43) C(45) 110.9(5) yes
C(52) C(51) C(5) 118.8(9) no
C(56) C(51) C(5) 120.0(8) no
C(56) C(51) C(52) 121.2(10) no
C(53) C(52) C(51) 115.7(13) no
C(54) C(53) C(52) 126.(2) no
C(55) C(54) C(53) 119.(2) no
C(56) C(55) C(54) 117.2(17) no
C(55) C(56) C(51) 121.2(13) no

loop_
_geom_bond_atom_site_label_1
_geom_bond_atom_site_label_2
_geom_bond_distance
_geom_bond_publ_flag
C(1) O(1) 1.185(13) yes
C(1) C(2) 1.462(12) yes
C(1) O(11) 1.316(13) yes
C(2) O(2) 1.450(10) yes
C(2) C(3) 1.472(10) yes
O(2) C(3) 1.415(9) yes
C(3) C(4) 1.500(8) yes
C(4) N(4) 1.455(7) yes
C(4) C(5) 1.544(9) yes
N(4) C(41) 1.356(7) yes
C(5) C(51) 1.489(10) yes
O(11) C(12) 1.53(2) yes
C(12) C(13) 1.30(3) yes
C(41) O(41) 1.222(7) yes
C(41) O(42) 1.331(7) yes
O(42) C(43) 1.461(6) yes
C(43) C(44) 1.530(8) yes
C(43) C(45) 1.545(9) yes
C(43) C(46) 1.512(10) yes
C(51) C(52) 1.385(16) no
C(51) C(56) 1.364(16) no
C(52) C(53) 1.41(2) no
C(53) C(54) 1.20(3) no
C(54) C(55) 1.52(3) no
C(55) C(56) 1.32(2) no

loop_
_geom_torsion_atom_site_label_1
_geom_torsion_atom_site_label_2
_geom_torsion_atom_site_label_3
_geom_torsion_atom_site_label_4
_geom_torsion
_geom_torsion_publ_flag
O(1) C(1) C(2) O(2) -24.0(13) yes
O(1) C(1) C(2) C(3) 42.2(13) yes
O(11) C(1) C(2) O(2) 160.1(7) yes
O(11) C(1) C(2) C(3) -133.5(8) yes
O(1) C(1) O(11) C(12) 10.9(15) yes
C(2) C(1) O(11) C(12) -173.2(10) yes
C(1) C(2) O(2) C(3) 111.1(18) yes
C(3) C(2) O(2) C(3) 0.0(4) no
C(1) C(2) C(3) O(2) -102.9(8) yes
C(1) C(2) C(3) C(4) 153.6(7) yes
O(2) C(2) C(3) O(2) 0.0(4) no
O(2) C(2) C(3) C(4) -103.3(7) yes
C(2) O(2) C(3) C(2) 0.0(5) no
C(2) O(2) C(3) C(4) 115.6(6) yes
C(2) C(3) C(4) N(4) 19.5(8) yes
C(2) C(3) C(4) C(5) 142.6(6) yes
O(2) C(3) C(4) N(4) -50.9(7) yes
O(2) C(3) C(4) C(5) 72.1(7) yes
C(3) C(4) N(4) C(41) -124.7(5) yes
C(5) C(4) N(4) C(41) 113.6(6) yes
C(3) C(4) C(5) C(51) 177.4(5) yes
N(4) C(4) C(5) C(51) -58.5(7) yes
C(4) N(4) C(41) O(41) 12.9(8) yes
C(4) N(4) C(41) O(42) -168.5(5) yes
C(4) C(5) C(51) C(52) -84.1(10) yes
C(4) C(5) C(51) C(56) 95.4(10) yes
C(1) O(11) C(12) C(13) 169.3(15) yes
N(4) C(41) O(42) C(43) 178.5(4) yes
O(41) C(41) O(42) C(43) -3.0(8) yes
C(41) O(42) C(43) C(44) 66.1(6) yes
C(41) O(42) C(43) C(45) -58.0(6) yes
C(41) O(42) C(43) C(46) -176.8(5) yes
C(5) C(51) C(52) C(53) 178.6(11) yes
C(56) C(51) C(52) C(53) -1.0(18) no
C(5) C(51) C(56) C(55) -177.7(13) no
C(52) C(51) C(56) C(55) 2.(2) no
C(51) C(52) C(53) C(54) 3(2) no
C(52) C(53) C(54) C(55) -3(3) no
C(53) C(54) C(55) C(56) 5(3) no
C(54) C(55) C(56) C(51) -3.(2) no
